data_2015778
loop_
_publ_author_name
'Sakai, Ken'
'Yokokawa, Kazuo'
'Yokoyama, Yoshimi'

_publ_section_title
;
 Pt~2~^II^ and Pt~2~^III^ dimers containing a
 Pt~2~(2,2'-bipyridine)~2~(\m-<i>N</i>,<i>N</i>-dimethylguanidinato)~2~
 unit
;
_journal_coeditor_code BM3021
_journal_issue 2
_journal_name_full 'Acta Crystallographica Section C'
_journal_page_first m36
_journal_page_last m41
_journal_paper_doi 10.1107/S0108270106053601
_journal_volume 63
_journal_year 2007
_chemical_formula_iupac '(C3 H10 N3) [Pt2 (C3 H8 N3)2 (S O4)2 (C10 H8 N2)2] (N O3) , 6H2 O'
_chemical_formula_moiety 'C26 H32 N10 O8 S2 Pt2, C3 N3 H10 + , N O3 - , 6H2 O'
_chemical_formula_sum 'C29 H54 N14 O17 Pt2 S2'
_chemical_formula_weight 1325.16
_chemical_name_systematic
;
Bis(\m-N,N-dimethylguanidinato)bis[(2,2'-
bipyridine)sulfatoplatinum(III)](Pt---Pt) guanidinium nitrate hexahydrate
;
_space_group_IT_number 14
_symmetry_cell_setting monoclinic
_symmetry_space_group_name_Hall '-P 2yn'
_symmetry_space_group_name_H-M 'P 1 21/n 1'
_atom_sites_solution_hydrogens geom
_atom_sites_solution_primary direct
_atom_sites_solution_secondary difmap
_cell_angle_alpha 90.00
_cell_angle_beta 114.7120(10)
_cell_angle_gamma 90.00
_cell_formula_units_Z 4
_cell_length_a 12.6189(6)
_cell_length_b 28.9553(14)
_cell_length_c 14.4197(7)
_cell_measurement_reflns_used 8005
_cell_measurement_temperature 296(2)
_cell_measurement_theta_max 28.01
_cell_measurement_theta_min 2.62
_cell_volume 4786.2(4)
_computing_cell_refinement 'SAINT (Bruker, 2001)'
_computing_data_collection 'SMART (Bruker, 2001)'
_computing_data_reduction SAINT
_computing_molecular_graphics 'KENX (Sakai, 2004)'
_computing_publication_material
;
SHELXL97, TEXSAN (Molecular Structure Corporation, 2001),
KENX and ORTEPII (Johnson, 1976)
;
_computing_structure_refinement 'SHELXL97 (Sheldrick, 1997)'
_computing_structure_solution 'SHELXS97 (Sheldrick, 1997)'
_diffrn_ambient_temperature 296(2)
_diffrn_detector_area_resol_mean 8.366
_diffrn_measured_fraction_theta_full 0.996
_diffrn_measured_fraction_theta_max 0.996
_diffrn_measurement_device 'Bruker SMART APEX CCD area-detector'
_diffrn_measurement_method \w
_diffrn_radiation_monochromator graphite
_diffrn_radiation_source 'sealed tube'
_diffrn_radiation_type MoK\a
_diffrn_radiation_wavelength 0.71073
_diffrn_reflns_av_R_equivalents 0.0656
_diffrn_reflns_av_sigmaI/netI 0.0855
_diffrn_reflns_limit_h_max 16
_diffrn_reflns_limit_h_min -7
_diffrn_reflns_limit_k_max 38
_diffrn_reflns_limit_k_min -38
_diffrn_reflns_limit_l_max 18
_diffrn_reflns_limit_l_min -18
_diffrn_reflns_number 31986
_diffrn_reflns_theta_full 27.88
_diffrn_reflns_theta_max 27.88
_diffrn_reflns_theta_min 2.10
_diffrn_standards_decay_% 0
_exptl_absorpt_coefficient_mu 6.005
_exptl_absorpt_correction_T_max 0.6761
_exptl_absorpt_correction_T_min 0.2720
_exptl_absorpt_correction_type gaussian
_exptl_absorpt_process_details '(XPREP in SAINT; Bruker, 2001)'
_exptl_crystal_colour orange
_exptl_crystal_density_diffrn 1.839
_exptl_crystal_density_method 'not measured'
_exptl_crystal_description 'square prism'
_exptl_crystal_F_000 2600
_exptl_crystal_size_max 0.25
_exptl_crystal_size_mid 0.14
_exptl_crystal_size_min 0.07
_refine_diff_density_max 2.15
_refine_diff_density_min -1.07
_refine_ls_extinction_expression none
_refine_ls_extinction_method none
_refine_ls_goodness_of_fit_ref 0.95
_refine_ls_hydrogen_treatment constr
_refine_ls_matrix_type full
_refine_ls_number_parameters 568
_refine_ls_number_reflns 11376
_refine_ls_number_restraints 14
_refine_ls_restrained_S_all 0.95
_refine_ls_R_factor_all 0.0843
_refine_ls_R_factor_gt 0.0410
_refine_ls_shift/su_max 0.003
_refine_ls_shift/su_mean 0.000
_refine_ls_structure_factor_coef Fsqd
_refine_ls_weighting_details 'calc w = 1/[\s^2^(Fo^2^)+(0.0459P)^2^] where P=(Fo^2^+2Fc^2^)/3'
_refine_ls_weighting_scheme calc
_refine_ls_wR_factor_gt 0.1027
_refine_ls_wR_factor_ref 0.1136
_reflns_number_gt 6677
_reflns_number_total 11376
_reflns_threshold_expression I>2\s(I)
_cod_data_source_file bm3021.cif
_cod_data_source_block II
_cod_depositor_comments
;
The following automatic conversions were performed:
'_symmetry_cell_setting' value 'Monoclinic' changed to 'monoclinic'
according to '/home/saulius/struct/CIF-dictionaries/cif_core.dic'
dictionary named 'cif_core.dic' version 2.4.1 from 2010-06-29.

Automatic conversion script
Id: cif_fix_enum 1527 2010-12-29 10:47:43Z saulius 

The following automatic conversions were performed:

'_symmetry_cell_setting' value 'Monoclinic' changed to 'monoclinic'
according to /home/saulius/struct/CIF-dictionaries/cif_core.dic
dictionary named 'cif_core.dic' version 2.4.1 from 2010-06-29.

Automatic conversion script
Id: cif_fix_values 1715 2011-07-08 13:25:40Z adriana 
;
_cod_original_sg_symbol_H-M 'P 21/n'
_cod_database_code 2015778
_cod_database_fobs_code 2015778

loop_
_symmetry_equiv_pos_as_xyz
'x, y, z'
'-x+1/2, y+1/2, -z+1/2'
'-x, -y, -z'
'x-1/2, -y-1/2, z-1/2'

loop_
_atom_site_type_symbol
_atom_site_label
_atom_site_fract_x
_atom_site_fract_y
_atom_site_fract_z
_atom_site_U_iso_or_equiv
_atom_site_adp_type
_atom_site_calc_flag
_atom_site_refinement_flags
_atom_site_occupancy
Pt Pt1 0.48052(2) 0.147564(10) 1.15556(2) 0.02842(9) Uani d . 1
Pt Pt2 0.32555(2) 0.149007(10) 0.97052(2) 0.02824(9) Uani d . 1
S S1 0.6296(2) 0.09835(8) 1.37388(16) 0.0458(6) Uani d . 1
S S2 0.1763(2) 0.10249(7) 0.74874(16) 0.0455(6) Uani d . 1
O O1 0.6102(4) 0.14166(16) 1.3102(4) 0.0378(13) Uani d . 1
O O2 0.7322(5) 0.1079(2) 1.4689(4) 0.0584(18) Uani d . 1
O O3 0.5254(6) 0.0907(2) 1.3926(5) 0.070(2) Uani d . 1
O O4 0.6496(6) 0.0592(2) 1.3199(5) 0.068(2) Uani d . 1
O O5 0.1977(5) 0.14505(16) 0.8160(4) 0.0390(14) Uani d . 1
O O6 0.0802(5) 0.11454(19) 0.6532(4) 0.0582(19) Uani d . 1
O O7 0.2837(6) 0.0922(3) 0.7371(5) 0.087(3) Uani d . 1
O O8 0.1442(6) 0.0643(2) 0.7975(5) 0.073(2) Uani d . 1
O O9A 0.120(2) 0.1498(9) 1.2980(17) 0.163(4) Uiso d PD 0.50
O O9B 0.151(2) 0.1713(8) 1.3198(16) 0.163(4) Uiso d PD 0.50
O O10A -0.0507(17) 0.1316(8) 1.1950(19) 0.163(4) Uiso d PD 0.50
O O10B -0.0097(17) 0.1520(8) 1.1966(19) 0.163(4) Uiso d PD 0.50
O O11A 0.0890(19) 0.1035(8) 1.1754(17) 0.163(4) Uiso d PD 0.50
O O11B 0.1465(18) 0.1189(8) 1.2150(18) 0.163(4) Uiso d PD 0.50
O O12 0.3746(11) 0.1485(3) 1.4560(8) 0.154(5) Uani d . 1
O O13 0.7235(10) 0.0976(4) 1.6577(6) 0.149(4) Uani d . 1
O O14 -0.1475(11) 0.1119(4) 0.9800(9) 0.180(5) Uani d . 1
O O15 -0.0699(8) 0.0880(3) 0.8292(6) 0.107(3) Uani d . 1
O O16A 0.407(2) 0.1452(8) 0.663(2) 0.155(7) Uiso d P 0.50
O O16B 0.442(2) 0.1213(9) 0.6550(19) 0.155(7) Uiso d P 0.50
O O17A 0.6814(17) 0.1679(7) 0.8622(15) 0.117(5) Uiso d P 0.50
O O17B 0.6330(17) 0.1709(7) 0.7996(15) 0.117(5) Uiso d P 0.50
N N1 0.5451(6) 0.0933(2) 1.1111(5) 0.0376(17) Uani d . 1
H H1 0.5930 0.0755 1.1574 0.045 Uiso calc R 1
N N2 0.4399(5) 0.1098(2) 0.9443(5) 0.0350(16) Uani d . 1
H H2 0.4382 0.1100 0.8841 0.042 Uiso calc R 1
N N3 0.5699(7) 0.0482(2) 0.9900(5) 0.056(2) Uani d . 1
N N4 0.3693(5) 0.1059(2) 1.1783(5) 0.0371(16) Uani d . 1
H H4 0.3705 0.1045 1.2383 0.045 Uiso calc R 1
N N5 0.2614(5) 0.09343(19) 1.0099(4) 0.0331(16) Uani d . 1
H H5 0.2101 0.0772 0.9624 0.040 Uiso calc R 1
N N6 0.2469(6) 0.0416(2) 1.1265(5) 0.0405(17) Uani d . 1
N N7 0.5938(6) 0.1941(2) 1.1371(5) 0.0351(16) Uani d . 1
N N8 0.4272(6) 0.2065(2) 1.2011(5) 0.0323(15) Uani d . 1
N N9 0.3750(6) 0.2098(2) 0.9280(4) 0.0321(15) Uani d . 1
N N10 0.2123(5) 0.1935(2) 0.9907(5) 0.0326(15) Uani d . 1
N N11 0.8765(7) 0.0217(3) 1.3374(6) 0.065(2) Uani d . 1
H H11A 0.8846 -0.0004 1.3010 0.078 Uiso calc R 1
H H11B 0.8079 0.0298 1.3301 0.078 Uiso calc R 1
N N12 0.9500(7) 0.0766(2) 1.4577(6) 0.062(2) Uani d . 1
H H12A 1.0082 0.0913 1.5022 0.074 Uiso calc R 1
H H12B 0.8800 0.0837 1.4482 0.074 Uiso calc R 1
N N13 1.0706(7) 0.0317(3) 1.4160(6) 0.058(2) Uani d . 1
N N14A 0.0539(17) 0.1274(7) 1.2256(15) 0.163(4) Uiso d PD 0.50
N N14B 0.0951(18) 0.1470(8) 1.2448(15) 0.163(4) Uiso d PD 0.50
C C1 0.5187(7) 0.0834(2) 1.0152(6) 0.0339(19) Uani d . 1
C C2 0.6712(9) 0.0261(4) 1.0652(8) 0.081(4) Uani d . 1
H H2A 0.7299 0.0489 1.0992 0.121 Uiso calc R 1
H H2B 0.7010 0.0040 1.0325 0.121 Uiso calc R 1
H H2C 0.6505 0.0107 1.1142 0.121 Uiso calc R 1
C C3 0.5450(10) 0.0380(3) 0.8842(8) 0.080(4) Uani d . 1
H H3A 0.4634 0.0426 0.8425 0.120 Uiso calc R 1
H H3B 0.5654 0.0065 0.8785 0.120 Uiso calc R 1
H H3C 0.5898 0.0582 0.8616 0.120 Uiso calc R 1
C C4 0.2938(7) 0.0803(2) 1.1053(6) 0.0341(19) Uani d . 1
C C5 0.2886(9) 0.0264(3) 1.2309(7) 0.059(3) Uani d . 1
H H5A 0.3723 0.0267 1.2619 0.089 Uiso calc R 1
H H5B 0.2614 -0.0045 1.2326 0.089 Uiso calc R 1
H H5C 0.2598 0.0467 1.2677 0.089 Uiso calc R 1
C C6 0.1315(7) 0.0235(3) 1.0550(7) 0.058(3) Uani d . 1
H H6A 0.0713 0.0380 1.0691 0.087 Uiso calc R 1
H H6B 0.1291 -0.0093 1.0636 0.087 Uiso calc R 1
H H6C 0.1194 0.0302 0.9861 0.087 Uiso calc R 1
C C7 0.6783(7) 0.1836(3) 1.1097(7) 0.049(2) Uani d . 1
H H7 0.6892 0.1530 1.0962 0.059 Uiso calc R 1
C C8 0.7505(8) 0.2172(4) 1.1006(9) 0.069(3) Uani d . 1
H H8 0.8099 0.2093 1.0814 0.083 Uiso calc R 1
C C9 0.7343(9) 0.2624(3) 1.1202(9) 0.069(3) Uani d . 1
H H9 0.7818 0.2856 1.1135 0.083 Uiso calc R 1
C C10 0.6481(8) 0.2728(3) 1.1495(7) 0.053(2) Uani d . 1
H H10 0.6362 0.3033 1.1631 0.063 Uiso calc R 1
C C11 0.5779(7) 0.2385(3) 1.1593(6) 0.040(2) Uani d . 1
C C12 0.4836(7) 0.2454(3) 1.1933(6) 0.039(2) Uani d . 1
C C13 0.4530(8) 0.2879(3) 1.2190(7) 0.050(2) Uani d . 1
H H13 0.4904 0.3146 1.2126 0.060 Uiso calc R 1
C C14 0.3675(9) 0.2905(3) 1.2539(7) 0.055(3) Uani d . 1
H H14 0.3468 0.3189 1.2716 0.066 Uiso calc R 1
C C15 0.3127(8) 0.2509(3) 1.2625(7) 0.050(2) Uani d . 1
H H15 0.2548 0.2520 1.2865 0.060 Uiso calc R 1
C C16 0.3443(7) 0.2098(3) 1.2352(6) 0.043(2) Uani d . 1
H H16 0.3065 0.1831 1.2406 0.051 Uiso calc R 1
C C17 0.4572(8) 0.2143(3) 0.8928(6) 0.041(2) Uani d . 1
H H17 0.4966 0.1882 0.8865 0.050 Uiso calc R 1
C C18 0.4845(9) 0.2564(3) 0.8662(7) 0.059(3) Uani d . 1
H H18 0.5423 0.2591 0.8424 0.071 Uiso calc R 1
C C19 0.4243(9) 0.2949(3) 0.8752(8) 0.061(3) Uani d . 1
H H19 0.4409 0.3238 0.8567 0.073 Uiso calc R 1
C C20 0.3406(8) 0.2903(3) 0.9114(7) 0.046(2) Uani d . 1
H H20 0.3018 0.3162 0.9197 0.056 Uiso calc R 1
C C21 0.3145(7) 0.2478(3) 0.9353(6) 0.0334(18) Uani d . 1
C C22 0.2240(7) 0.2385(2) 0.9694(5) 0.0334(19) Uani d . 1
C C23 0.1505(8) 0.2712(3) 0.9778(7) 0.050(2) Uani d . 1
H H23 0.1604 0.3019 0.9643 0.060 Uiso calc R 1
C C24 0.0634(9) 0.2598(3) 1.0054(7) 0.060(3) Uani d . 1
H H24 0.0124 0.2821 1.0095 0.072 Uiso calc R 1
C C25 0.0531(8) 0.2143(3) 1.0270(8) 0.061(3) Uani d . 1
H H25 -0.0046 0.2055 1.0475 0.073 Uiso calc R 1
C C26 0.1289(7) 0.1815(3) 1.0182(6) 0.046(2) Uani d . 1
H H26 0.1205 0.1506 1.0319 0.055 Uiso calc R 1
C C27 0.9681(9) 0.0428(3) 1.4035(7) 0.054(3) Uani d . 1
C C28 1.0864(10) -0.0057(4) 1.3559(8) 0.081(4) Uani d . 1
H H28A 1.0383 -0.0314 1.3559 0.121 Uiso calc R 1
H H28B 1.1667 -0.0151 1.3850 0.121 Uiso calc R 1
H H28C 1.0646 0.0046 1.2871 0.121 Uiso calc R 1
C C29 1.1694(9) 0.0577(4) 1.4847(9) 0.090(4) Uani d . 1
H H29A 1.1560 0.0900 1.4695 0.134 Uiso calc R 1
H H29B 1.2380 0.0482 1.4767 0.134 Uiso calc R 1
H H29C 1.1802 0.0522 1.5537 0.134 Uiso calc R 1

loop_
_atom_site_aniso_label
_atom_site_aniso_U_11
_atom_site_aniso_U_22
_atom_site_aniso_U_33
_atom_site_aniso_U_12
_atom_site_aniso_U_13
_atom_site_aniso_U_23
Pt1 0.02696(16) 0.02484(15) 0.02706(16) -0.00180(13) 0.00499(13) -0.00290(12)
Pt2 0.02888(17) 0.02287(15) 0.02604(15) -0.00013(13) 0.00464(12) -0.00126(12)
S1 0.0442(14) 0.0452(13) 0.0334(11) 0.0001(11) 0.0017(10) 0.0028(10)
S2 0.0512(15) 0.0361(12) 0.0307(11) 0.0030(10) -0.0011(10) -0.0057(9)
O1 0.034(3) 0.035(3) 0.033(3) -0.002(2) 0.002(2) 0.002(2)
O2 0.049(4) 0.066(4) 0.039(3) -0.002(3) -0.002(3) 0.008(3)
O3 0.058(5) 0.103(6) 0.043(4) -0.019(4) 0.016(3) 0.008(4)
O4 0.088(5) 0.041(4) 0.051(4) 0.022(4) 0.007(4) 0.003(3)
O5 0.040(3) 0.028(3) 0.030(3) 0.005(2) -0.003(2) -0.010(2)
O6 0.068(4) 0.043(4) 0.033(3) 0.008(3) -0.009(3) -0.006(3)
O7 0.061(5) 0.134(7) 0.048(4) 0.023(5) 0.006(4) -0.033(4)
O8 0.108(6) 0.039(4) 0.046(4) -0.020(4) 0.005(4) -0.001(3)
O12 0.212(12) 0.135(9) 0.141(10) -0.076(8) 0.101(10) -0.018(7)
O13 0.189(11) 0.184(10) 0.061(6) 0.061(9) 0.039(7) 0.025(6)
O14 0.178(11) 0.179(12) 0.161(12) -0.062(10) 0.050(10) -0.060(9)
O15 0.105(7) 0.116(7) 0.093(6) 0.005(6) 0.035(6) -0.003(5)
N1 0.042(4) 0.027(3) 0.036(4) 0.011(3) 0.008(3) 0.002(3)
N2 0.039(4) 0.030(3) 0.035(4) 0.006(3) 0.014(3) 0.000(3)
N3 0.068(6) 0.047(5) 0.041(4) 0.028(4) 0.011(4) 0.002(4)
N4 0.036(4) 0.041(4) 0.029(4) -0.010(3) 0.008(3) 0.001(3)
N5 0.031(4) 0.026(3) 0.029(3) -0.009(3) 0.000(3) 0.002(3)
N6 0.038(4) 0.034(4) 0.045(4) -0.010(3) 0.013(3) 0.001(3)
N7 0.032(4) 0.031(4) 0.037(4) -0.006(3) 0.009(3) 0.000(3)
N8 0.030(4) 0.030(3) 0.031(4) 0.000(3) 0.007(3) -0.004(3)
N9 0.033(4) 0.026(3) 0.030(4) 0.000(3) 0.006(3) 0.001(3)
N10 0.028(4) 0.038(4) 0.028(3) -0.002(3) 0.008(3) -0.004(3)
N11 0.068(6) 0.061(5) 0.051(5) -0.006(5) 0.009(5) -0.013(4)
N12 0.050(5) 0.056(5) 0.062(5) -0.001(4) 0.006(4) -0.023(4)
N13 0.047(5) 0.066(6) 0.055(5) -0.014(4) 0.015(4) -0.017(4)
C1 0.038(5) 0.025(4) 0.037(5) 0.004(3) 0.013(4) -0.005(3)
C2 0.080(8) 0.080(8) 0.066(7) 0.045(7) 0.015(6) -0.012(6)
C3 0.115(10) 0.067(7) 0.060(7) 0.038(7) 0.039(7) -0.015(6)
C4 0.033(5) 0.027(4) 0.039(5) 0.000(3) 0.012(4) 0.001(3)
C5 0.071(7) 0.048(6) 0.057(6) -0.015(5) 0.026(6) 0.005(5)
C6 0.041(5) 0.050(6) 0.067(7) -0.021(4) 0.007(5) -0.005(5)
C7 0.033(5) 0.054(6) 0.060(6) 0.002(4) 0.019(5) -0.005(5)
C8 0.042(6) 0.078(8) 0.106(9) -0.004(5) 0.049(6) 0.006(7)
C9 0.060(7) 0.050(6) 0.103(9) -0.026(5) 0.039(7) -0.013(6)
C10 0.052(6) 0.042(5) 0.064(6) -0.013(5) 0.024(5) -0.008(5)
C11 0.037(5) 0.034(5) 0.035(5) -0.003(4) 0.002(4) -0.007(4)
C12 0.036(5) 0.038(5) 0.033(4) -0.003(4) 0.005(4) -0.008(4)
C13 0.057(6) 0.031(5) 0.054(6) 0.003(4) 0.016(5) -0.007(4)
C14 0.060(7) 0.045(6) 0.060(6) 0.008(5) 0.025(5) -0.014(5)
C15 0.047(6) 0.056(6) 0.053(6) 0.008(5) 0.027(5) -0.008(5)
C16 0.039(5) 0.046(5) 0.034(5) -0.002(4) 0.007(4) 0.000(4)
C17 0.046(5) 0.037(5) 0.041(5) 0.007(4) 0.018(4) 0.006(4)
C18 0.063(7) 0.063(7) 0.058(6) -0.001(6) 0.032(6) 0.010(5)
C19 0.066(7) 0.035(5) 0.072(7) -0.001(5) 0.020(6) 0.019(5)
C20 0.045(6) 0.034(5) 0.056(6) 0.000(4) 0.017(5) 0.007(4)
C21 0.029(4) 0.032(4) 0.029(4) 0.002(3) 0.002(3) -0.001(3)
C22 0.039(5) 0.028(4) 0.025(4) 0.006(4) 0.005(4) 0.003(3)
C23 0.058(6) 0.035(5) 0.052(6) 0.013(5) 0.018(5) 0.009(4)
C24 0.066(7) 0.051(6) 0.066(7) 0.021(5) 0.031(6) 0.009(5)
C25 0.047(6) 0.071(7) 0.071(7) 0.007(5) 0.032(6) 0.004(6)
C26 0.039(5) 0.050(5) 0.045(5) 0.006(4) 0.014(4) 0.002(4)
C27 0.062(7) 0.045(6) 0.035(5) -0.009(5) 0.001(5) -0.008(4)
C28 0.087(9) 0.075(8) 0.093(9) -0.011(7) 0.051(8) -0.025(7)
C29 0.056(7) 0.105(10) 0.106(10) -0.021(7) 0.033(7) -0.030(8)

loop_
_atom_type_symbol
_atom_type_description
_atom_type_scat_dispersion_real
_atom_type_scat_dispersion_imag
_atom_type_scat_source
C C 0.0033 0.0016 'International Tables Vol C Tables 4.2.6.8 and 6.1.1.4'
H H 0.0000 0.0000 'International Tables Vol C Tables 4.2.6.8 and 6.1.1.4'
N N 0.0061 0.0033 'International Tables Vol C Tables 4.2.6.8 and 6.1.1.4'
O O 0.0106 0.0060 'International Tables Vol C Tables 4.2.6.8 and 6.1.1.4'
S S 0.1246 0.1234 'International Tables Vol C Tables 4.2.6.8 and 6.1.1.4'
Pt Pt -1.7033 8.3905 'International Tables Vol C Tables 4.2.6.8 and 6.1.1.4'

loop_
_exptl_crystal_face_index_h
_exptl_crystal_face_index_k
_exptl_crystal_face_index_l
_exptl_crystal_face_perp_dist
-1.00 0.00 1.00 0.0330
1.00 0.00 -1.00 0.0330
0.00 1.00 0.00 0.0690
0.00 -1.00 0.00 0.0730
0.00 1.00 -1.00 0.1240
0.00 -1.00 1.00 0.1240

loop_
_geom_angle_atom_site_label_1
_geom_angle_atom_site_label_2
_geom_angle_atom_site_label_3
_geom_angle
_geom_angle_publ_flag
N4 Pt1 N1 89.2(3) yes
N4 Pt1 N8 96.0(3) yes
N1 Pt1 N8 174.7(3) yes
N4 Pt1 N7 176.4(3) yes
N1 Pt1 N7 94.3(3) yes
N8 Pt1 N7 80.5(3) yes
N4 Pt1 O1 93.7(2) yes
N1 Pt1 O1 92.0(2) yes
N8 Pt1 O1 86.7(2) yes
N7 Pt1 O1 85.3(2) yes
N4 Pt1 Pt2 84.11(17) ?
N1 Pt1 Pt2 85.13(18) ?
N8 Pt1 Pt2 96.36(16) ?
N7 Pt1 Pt2 97.09(17) ?
O1 Pt1 Pt2 176.38(13) ?
N5 Pt2 N2 90.4(3) yes
N5 Pt2 N10 94.5(3) yes
N2 Pt2 N10 175.0(3) yes
N5 Pt2 N9 173.7(3) yes
N2 Pt2 N9 95.6(3) yes
N10 Pt2 N9 79.6(3) yes
N5 Pt2 O5 92.0(2) yes
N2 Pt2 O5 93.6(2) yes
N10 Pt2 O5 85.0(2) yes
N9 Pt2 O5 85.7(2) yes
N5 Pt2 Pt1 85.07(16) ?
N2 Pt2 Pt1 83.71(18) ?
N10 Pt2 Pt1 97.90(16) ?
N9 Pt2 Pt1 97.50(16) ?
O5 Pt2 Pt1 175.96(12) ?
N1 C1 N2 117.5(7) ?
N1 C1 N3 121.1(7) ?
N2 C1 N3 121.4(7) ?
C1 N3 C2 120.8(7) ?
C1 N3 C3 121.5(7) ?
C2 N3 C3 116.0(8) ?
N4 C4 N5 118.7(7) ?
N4 C4 N6 121.4(7) ?
N5 C4 N6 119.9(7) ?
C4 N6 C5 118.9(7) ?
C4 N6 C6 121.7(7) ?
C5 N6 C6 116.2(7) ?
N13 C27 N11 121.5(9) ?
N13 C27 N12 121.2(9) ?
N11 C27 N12 117.2(10) ?
C27 N13 C29 120.2(9) ?
C27 N13 C28 119.4(8) ?
C29 N13 C28 120.3(9) ?
O4 S1 O2 111.4(4) ?
O4 S1 O3 110.4(4) ?
O2 S1 O3 111.5(4) ?
O4 S1 O1 110.0(4) ?
O2 S1 O1 105.5(3) ?
O3 S1 O1 107.9(4) ?
O6 S2 O8 110.6(4) ?
O6 S2 O7 112.8(4) ?
O8 S2 O7 111.0(5) ?
O6 S2 O5 105.5(3) ?
O8 S2 O5 108.6(4) ?
O7 S2 O5 108.2(4) ?
S1 O1 Pt1 123.7(3) ?
S2 O5 Pt2 124.3(3) ?
C1 N1 Pt1 123.6(5) ?
C1 N2 Pt2 123.4(5) ?
C4 N4 Pt1 122.5(5) ?
C4 N5 Pt2 123.1(5) ?
C7 N7 C11 120.3(7) ?
C7 N7 Pt1 125.5(6) ?
C11 N7 Pt1 114.2(6) ?
C16 N8 C12 119.3(7) ?
C16 N8 Pt1 126.5(5) ?
C12 N8 Pt1 114.2(6) ?
C17 N9 C21 119.8(7) ?
C17 N9 Pt2 125.4(5) ?
C21 N9 Pt2 114.8(5) ?
C26 N10 C22 119.7(7) ?
C26 N10 Pt2 125.0(6) ?
C22 N10 Pt2 115.2(5) ?
O10A N14A O11A 117.0(12) ?
O10A N14A O9A 120.7(13) ?
O11A N14A O9A 121.9(13) ?
O10B N14B O11B 119.1(12) ?
O10B N14B O9B 121.5(13) ?
O11B N14B O9B 119.3(12) ?
N7 C7 C8 121.2(9) ?
C9 C8 C7 119.5(10) ?
C10 C9 C8 118.9(9) ?
C9 C10 C11 120.4(9) ?
N7 C11 C10 119.6(9) ?
N7 C11 C12 115.0(7) ?
C10 C11 C12 125.4(8) ?
N8 C12 C13 119.9(8) ?
N8 C12 C11 116.0(7) ?
C13 C12 C11 124.2(8) ?
C14 C13 C12 119.8(9) ?
C13 C14 C15 119.4(8) ?
C16 C15 C14 118.9(9) ?
N8 C16 C15 122.6(8) ?
N9 C17 C18 121.3(8) ?
C17 C18 C19 118.6(10) ?
C20 C19 C18 120.0(9) ?
C21 C20 C19 119.6(8) ?
C20 C21 N9 120.6(8) ?
C20 C21 C22 124.4(8) ?
N9 C21 C22 115.0(7) ?
N10 C22 C23 120.2(8) ?
N10 C22 C21 115.4(7) ?
C23 C22 C21 124.4(8) ?
C24 C23 C22 121.4(9) ?
C23 C24 C25 117.7(9) ?
C24 C25 C26 120.1(10) ?
N10 C26 C25 120.8(9) ?
C1 N1 H1 118.2 ?
Pt1 N1 H1 118.2 ?
C1 N2 H2 118.3 ?
Pt2 N2 H2 118.3 ?
C4 N4 H4 118.7 ?
Pt1 N4 H4 118.7 ?
C4 N5 H5 118.4 ?
Pt2 N5 H5 118.4 ?
C27 N11 H11A 120.0 ?
C27 N11 H11B 120.0 ?
H11A N11 H11B 120.0 ?
C27 N12 H12A 120.0 ?
C27 N12 H12B 120.0 ?
H12A N12 H12B 120.0 ?
N3 C2 H2A 109.5 ?
N3 C2 H2B 109.5 ?
H2A C2 H2B 109.5 ?
N3 C2 H2C 109.5 ?
H2A C2 H2C 109.5 ?
H2B C2 H2C 109.5 ?
N3 C3 H3A 109.5 ?
N3 C3 H3B 109.5 ?
H3A C3 H3B 109.5 ?
N3 C3 H3C 109.5 ?
H3A C3 H3C 109.5 ?
H3B C3 H3C 109.5 ?
N6 C5 H5A 109.5 ?
N6 C5 H5B 109.5 ?
H5A C5 H5B 109.5 ?
N6 C5 H5C 109.5 ?
H5A C5 H5C 109.5 ?
H5B C5 H5C 109.5 ?
N6 C6 H6A 109.5 ?
N6 C6 H6B 109.5 ?
H6A C6 H6B 109.5 ?
N6 C6 H6C 109.5 ?
H6A C6 H6C 109.5 ?
H6B C6 H6C 109.5 ?
N7 C7 H7 119.4 ?
C8 C7 H7 119.4 ?
C9 C8 H8 120.2 ?
C7 C8 H8 120.2 ?
C10 C9 H9 120.5 ?
C8 C9 H9 120.5 ?
C9 C10 H10 119.8 ?
C11 C10 H10 119.8 ?
C14 C13 H13 120.1 ?
C12 C13 H13 120.1 ?
C13 C14 H14 120.3 ?
C15 C14 H14 120.3 ?
C16 C15 H15 120.5 ?
C14 C15 H15 120.5 ?
N8 C16 H16 118.7 ?
C15 C16 H16 118.7 ?
N9 C17 H17 119.3 ?
C18 C17 H17 119.3 ?
C17 C18 H18 120.7 ?
C19 C18 H18 120.7 ?
C20 C19 H19 120.0 ?
C18 C19 H19 120.0 ?
C21 C20 H20 120.2 ?
C19 C20 H20 120.2 ?
C24 C23 H23 119.3 ?
C22 C23 H23 119.3 ?
C23 C24 H24 121.1 ?
C25 C24 H24 121.1 ?
C24 C25 H25 119.9 ?
C26 C25 H25 119.9 ?
N10 C26 H26 119.6 ?
C25 C26 H26 119.6 ?
N13 C28 H28A 109.5 ?
N13 C28 H28B 109.5 ?
H28A C28 H28B 109.5 ?
N13 C28 H28C 109.5 ?
H28A C28 H28C 109.5 ?
H28B C28 H28C 109.5 ?
N13 C29 H29A 109.5 ?
N13 C29 H29B 109.5 ?
H29A C29 H29B 109.5 ?
N13 C29 H29C 109.5 ?
H29A C29 H29C 109.5 ?
H29B C29 H29C 109.5 ?

loop_
_geom_bond_atom_site_label_1
_geom_bond_atom_site_label_2
_geom_bond_site_symmetry_2
_geom_bond_distance
_geom_bond_publ_flag
Pt1 N1 . 1.994(6) yes
Pt1 N4 . 1.980(6) yes
Pt1 N7 . 2.060(6) yes
Pt1 N8 . 2.041(6) yes
Pt1 Pt2 . 2.5656(4) yes
Pt2 N2 . 1.992(6) yes
Pt2 N5 . 1.988(6) yes
Pt2 N9 . 2.045(6) yes
Pt2 N10 . 2.032(6) yes
Pt1 O1 . 2.152(5) yes
Pt2 O5 . 2.139(5) yes
N1 C1 . 1.312(9) ?
N2 C1 . 1.331(9) ?
N3 C1 . 1.337(9) ?
N3 C2 . 1.435(10) ?
N3 C3 . 1.453(11) ?
N4 C4 . 1.313(9) ?
N5 C4 . 1.317(9) ?
N6 C4 . 1.362(9) ?
N6 C5 . 1.439(10) ?
N6 C6 . 1.484(10) ?
N11 C27 . 1.303(10) ?
N12 C27 . 1.329(11) ?
N13 C27 . 1.271(12) ?
N13 C29 . 1.439(11) ?
N13 C28 . 1.451(12) ?
Pt1 Pt2 4_666 7.5991(4) yes
S1 O4 . 1.456(6) ?
S1 O2 . 1.465(6) ?
S1 O3 . 1.466(7) ?
S1 O1 . 1.512(5) ?
S2 O6 . 1.447(5) ?
S2 O8 . 1.456(7) ?
S2 O7 . 1.464(8) ?
S2 O5 . 1.521(5) ?
O9A N14A . 1.214(10) ?
O9B N14B . 1.235(10) ?
O10A N14A . 1.209(10) ?
O10B N14B . 1.218(10) ?
O11A N14A . 1.212(10) ?
O11B N14B . 1.225(10) ?
N7 C7 . 1.318(10) ?
N7 C11 . 1.362(9) ?
N8 C16 . 1.332(10) ?
N8 C12 . 1.362(10) ?
N9 C17 . 1.338(10) ?
N9 C21 . 1.367(9) ?
N10 C26 . 1.318(10) ?
N10 C22 . 1.362(9) ?
C7 C8 . 1.376(12) ?
C8 C9 . 1.373(13) ?
C9 C10 . 1.356(13) ?
C10 C11 . 1.376(11) ?
C11 C12 . 1.477(12) ?
C12 C13 . 1.387(10) ?
C13 C14 . 1.370(13) ?
C14 C15 . 1.372(12) ?
C15 C16 . 1.363(11) ?
C17 C18 . 1.365(12) ?
C18 C19 . 1.385(13) ?
C19 C20 . 1.367(13) ?
C20 C21 . 1.355(10) ?
C21 C22 . 1.445(11) ?
C22 C23 . 1.366(11) ?
C23 C24 . 1.357(13) ?
C24 C25 . 1.371(12) ?
C25 C26 . 1.392(12) ?
N1 H1 . 0.8600 ?
N2 H2 . 0.8600 ?
N4 H4 . 0.8600 ?
N5 H5 . 0.8600 ?
N11 H11A . 0.8600 ?
N11 H11B . 0.8600 ?
N12 H12A . 0.8600 ?
N12 H12B . 0.8600 ?
C2 H2A . 0.9600 ?
C2 H2B . 0.9600 ?
C2 H2C . 0.9600 ?
C3 H3A . 0.9600 ?
C3 H3B . 0.9600 ?
C3 H3C . 0.9600 ?
C5 H5A . 0.9600 ?
C5 H5B . 0.9600 ?
C5 H5C . 0.9600 ?
C6 H6A . 0.9600 ?
C6 H6B . 0.9600 ?
C6 H6C . 0.9600 ?
C7 H7 . 0.9300 ?
C8 H8 . 0.9300 ?
C9 H9 . 0.9300 ?
C13 H13 . 0.9300 ?
C14 H14 . 0.9300 ?
C10 H10 . 0.9300 ?
C15 H15 . 0.9300 ?
C16 H16 . 0.9300 ?
C17 H17 . 0.9300 ?
C18 H18 . 0.9300 ?
C19 H19 . 0.9300 ?
C20 H20 . 0.9300 ?
C23 H23 . 0.9300 ?
C24 H24 . 0.9300 ?
C25 H25 . 0.9300 ?
C26 H26 . 0.9300 ?
C28 H28A . 0.9600 ?
C28 H28B . 0.9600 ?
C28 H28C . 0.9600 ?
C29 H29A . 0.9600 ?
C29 H29B . 0.9600 ?
C29 H29C . 0.9600 ?

loop_
_geom_contact_atom_site_label_1
_geom_contact_atom_site_label_2
_geom_contact_distance
_geom_contact_publ_flag
N7 N9 3.157(8) yes
N7 C17 3.263(10) yes
N8 N10 3.135(8) yes
N8 C22 3.382(9) yes
N9 C11 3.352(9) yes
N10 C16 3.244(10) yes
C7 C17 3.324(12) yes
C12 C21 3.429(10) yes
C16 C26 3.278(11) yes

loop_
_geom_hbond_atom_site_label_D
_geom_hbond_atom_site_label_H
_geom_hbond_atom_site_label_A
_geom_hbond_site_symmetry_A
_geom_hbond_distance_DH
_geom_hbond_distance_HA
_geom_hbond_distance_DA
_geom_hbond_angle_DHA
_geom_hbond_publ_flag
N1 H1 O4 . 0.86 2.20 2.908(9) 140 yes
N2 H2 O7 . 0.86 2.26 2.854(9) 126 yes
N5 H5 O8 . 0.86 2.20 2.914(8) 141 yes
N11 H11B O4 . 0.86 2.12 2.973(11) 172 yes
N12 H12B O2 . 0.86 2.13 2.962(10) 163 yes
N11 H11A O8 3_657 0.86 2.27 3.102(10) 164 yes
N12 H12A O6 1_656 0.86 2.09 2.825(9) 143 yes

loop_
_geom_torsion_atom_site_label_1
_geom_torsion_atom_site_label_2
_geom_torsion_atom_site_label_3
_geom_torsion_atom_site_label_4
_geom_torsion
_geom_torsion_publ_flag
N4 Pt1 Pt2 N5 -16.3(3) yes
N1 Pt1 Pt2 N2 -17.5(3) yes
N8 Pt1 Pt2 N10 -17.9(3) yes
N7 Pt1 Pt2 N9 -18.6(3) yes
C2 N3 C1 N1 -12.7(14) ?
C3 N3 C1 N1 -177.3(9) ?
C2 N3 C1 N2 166.8(9) ?
C3 N3 C1 N2 2.1(14) ?
C5 N6 C4 N4 -5.2(12) ?
C6 N6 C4 N4 154.2(8) ?
C5 N6 C4 N5 176.3(8) ?
C6 N6 C4 N5 -24.2(12) ?
C11 N7 C7 C8 -1.4(13) ?
N7 C7 C8 C9 -0.2(16) ?
C7 C8 C9 C10 0.9(17) ?
C8 C9 C10 C11 -0.1(16) ?
C7 N7 C11 C10 2.3(12) ?
C7 N7 C11 C12 -177.5(7) ?
C9 C10 C11 N7 -1.5(13) ?
C9 C10 C11 C12 178.2(9) ?
C16 N8 C12 C13 -1.1(11) ?
C16 N8 C12 C11 177.4(7) ?
N7 C11 C12 N8 2.0(10) ?
C10 C11 C12 N8 -177.8(8) ?
N7 C11 C12 C13 -179.7(7) ?
C10 C11 C12 C13 0.6(13) ?
N8 C12 C13 C14 1.1(12) ?
C11 C12 C13 C14 -177.2(8) ?
C12 C13 C14 C15 -0.3(13) ?
C13 C14 C15 C16 -0.5(13) ?
C12 N8 C16 C15 0.3(11) ?
C14 C15 C16 N8 0.5(13) ?
C21 N9 C17 C18 1.6(12) ?
N9 C17 C18 C19 -0.6(14) ?
C17 C18 C19 C20 0.8(14) ?
C18 C19 C20 C21 -2.1(14) ?
C19 C20 C21 N9 3.1(12) ?
C19 C20 C21 C22 -176.8(8) ?
C17 N9 C21 C20 -2.9(11) ?
C17 N9 C21 C22 177.1(7) ?
C26 N10 C22 C23 0.9(11) ?
Pt2 N10 C22 C23 178.3(6) ?
C26 N10 C22 C21 -177.2(7) ?
Pt2 N10 C22 C21 0.3(8) ?
C20 C21 C22 N10 -179.3(7) ?
N9 C21 C22 N10 0.8(9) ?
C20 C21 C22 C23 2.8(12) ?
N9 C21 C22 C23 -177.2(7) ?
N10 C22 C23 C24 -1.2(13) ?
C21 C22 C23 C24 176.6(8) ?
C22 C23 C24 C25 1.5(14) ?
C23 C24 C25 C26 -1.3(15) ?
C22 N10 C26 C25 -0.8(12) ?
Pt2 N10 C26 C25 -178.0(6) ?
C24 C25 C26 N10 1.0(14) ?
C29 N13 C27 N11 175.9(10) ?
C28 N13 C27 N11 -0.4(15) ?
C29 N13 C27 N12 -4.3(16) ?
C28 N13 C27 N12 179.4(9) ?
